data_4305810
loop_
_publ_author_name
'Malgorzata Kondracka'
'Ulli Englert'

_publ_contact_author_address
;
      Institut fuer Anorganische Chemie
      RWTH Aachen
      Landoltweg 1
      52074 Aachen
      Germany
;
_publ_contact_author_email ullrich.englert@ac.rwth-aachen.de
_publ_contact_author_fax 0049-241-8092288
_publ_contact_author_name 'Ulli Englert'
_publ_contact_author_phone 0049-241-8090074
_publ_section_title
;
Bimetallic Coordination Polymers via Combination of Substitution-Inert
Building Blocks and Labile Connectors
;
_journal_name_full 'Inorganic Chemistry'
_journal_page_first 10246
_journal_page_last 10257
_journal_paper_doi 10.1021/ic800748f
_journal_volume 47
_journal_year 2008
_chemical_formula_moiety 'C37 H40 Ag2 B Cr2 F4 N6 O13, 2(C3 H3), B F4, 2(C6 H6)'
_chemical_formula_sum 'C55 H58 Ag2 B2 Cr2 F8 N6 O13'
_chemical_formula_weight 1504.43
_chemical_name_common 'compound 5b'
_chemical_name_systematic
; 
 ? 
;
_space_group_IT_number 15
_symmetry_cell_setting monoclinic
_symmetry_space_group_name_Hall '-C 2yc'
_symmetry_space_group_name_H-M 'C 1 2/c 1'
_atom_sites_solution_hydrogens geom
_atom_sites_solution_primary direct
_atom_sites_solution_secondary difmap
_audit_creation_method SHELXL-97
_cell_angle_alpha 90.00
_cell_angle_beta 103.492(2)
_cell_angle_gamma 90.00
_cell_formula_units_Z 4
_cell_length_a 21.5012(10)
_cell_length_b 11.7251(6)
_cell_length_c 25.7606(11)
_cell_measurement_reflns_used 9886
_cell_measurement_temperature 100(2)
_cell_measurement_theta_max 32.93
_cell_measurement_theta_min 2.42
_cell_volume 6315.1(5)
_computing_cell_refinement 'Bruker SMART'
_computing_data_collection 'Bruker SMART'
_computing_data_reduction 'Bruker SAINT'
_computing_molecular_graphics PLATON
_computing_structure_refinement 'SHELXL-97 (Sheldrick, 1997)'
_computing_structure_solution 'SHELXS-97 (Sheldrick, 1990)'
_diffrn_ambient_temperature 100(2)
_diffrn_measured_fraction_theta_full .984
_diffrn_measured_fraction_theta_max .984
_diffrn_measurement_device_type 'CCD area detector'
_diffrn_measurement_method 'omega scans'
_diffrn_radiation_monochromator graphite
_diffrn_radiation_source 'fine-focus sealed tube'
_diffrn_radiation_type MoK\a
_diffrn_radiation_wavelength 0.71073
_diffrn_reflns_av_R_equivalents 0.0970
_diffrn_reflns_av_sigmaI/netI 0.0753
_diffrn_reflns_limit_h_max 35
_diffrn_reflns_limit_h_min -35
_diffrn_reflns_limit_k_max 19
_diffrn_reflns_limit_k_min -19
_diffrn_reflns_limit_l_max 42
_diffrn_reflns_limit_l_min -42
_diffrn_reflns_number 74021
_diffrn_reflns_theta_full 36.41
_diffrn_reflns_theta_max 36.41
_diffrn_reflns_theta_min 2.06
_exptl_absorpt_coefficient_mu 1.033
_exptl_absorpt_correction_T_max 0.895
_exptl_absorpt_correction_T_min 0.740
_exptl_absorpt_correction_type multi-scan
_exptl_absorpt_process_details Platon
_exptl_crystal_colour violet
_exptl_crystal_density_diffrn 1.582
_exptl_crystal_density_method 'not measured'
_exptl_crystal_description plate
_exptl_crystal_F_000 3032
_exptl_crystal_size_max 0.31
_exptl_crystal_size_mid 0.14
_exptl_crystal_size_min 0.11
_refine_diff_density_max 2.023
_refine_diff_density_min -.786
_refine_diff_density_rms .140
_refine_ls_extinction_method none
_refine_ls_goodness_of_fit_ref 1.085
_refine_ls_hydrogen_treatment constr
_refine_ls_matrix_type full
_refine_ls_number_parameters 426
_refine_ls_number_reflns 15183
_refine_ls_number_restraints 192
_refine_ls_restrained_S_all 1.143
_refine_ls_R_factor_all 0.0914
_refine_ls_R_factor_gt 0.0573
_refine_ls_shift/su_max 0.001
_refine_ls_shift/su_mean 0.000
_refine_ls_structure_factor_coef Fsqd
_refine_ls_weighting_details 'calc w=1/[\s^2^(Fo^2^)+(0.0700P)^2^+0.0000P] where P=(Fo^2^+2Fc^2^)/3'
_refine_ls_weighting_scheme calc
_refine_ls_wR_factor_gt 0.1470
_refine_ls_wR_factor_ref 0.1564
_reflns_number_gt 9566
_reflns_number_total 15183
_reflns_threshold_expression >2sigma(I)
_cod_data_source_file ic800748f_si_001_10.cif
_cod_data_source_block comp5b
_cod_depositor_comments
;
The following automatic conversions were performed:
'_symmetry_cell_setting' value 'Monoclinic' changed to 'monoclinic'
according to '/home/saulius/struct/CIF-dictionaries/cif_core.dic'
dictionary named 'cif_core.dic' version 2.4.1 from 2010-06-29.

Automatic conversion script
Id: cif_fix_enum 1527 2010-12-29 10:47:43Z saulius 
;
_cod_original_sg_symbol_Hall '-C 2yc  '
_cod_original_sg_symbol_H-M 'C 1 2/c 1 '
_cod_database_code 4305810

loop_
_symmetry_equiv_pos_as_xyz
'x, y, z'
'-x, y, -z+1/2'
'x+1/2, y+1/2, z'
'-x+1/2, y+1/2, -z+1/2'
'-x, -y, -z'
'x, -y, z-1/2'
'-x+1/2, -y+1/2, -z'
'x+1/2, -y+1/2, z-1/2'

loop_
_atom_site_label
_atom_site_type_symbol
_atom_site_fract_x
_atom_site_fract_y
_atom_site_fract_z
_atom_site_U_iso_or_equiv
_atom_site_adp_type
_atom_site_occupancy
_atom_site_symmetry_multiplicity
_atom_site_calc_flag
_atom_site_refinement_flags
_atom_site_disorder_assembly
_atom_site_disorder_group
Ag1 Ag 0.053987(9) 0.30408(2) 0.030524(7) 0.03981(8) Uani 1 1 d . . .
Cr1 Cr 0.230326(16) 0.36263(3) 0.337522(13) 0.01777(8) Uani 1 1 d . . .
O1 O 0.20132(8) 0.23224(13) 0.29112(6) 0.0211(3) Uani 1 1 d . . .
O2 O 0.20606(8) 0.46394(13) 0.27661(6) 0.0236(3) Uani 1 1 d . . .
O3 O 0.26170(8) 0.49408(14) 0.38181(7) 0.0267(3) Uani 1 1 d . . .
O4 O 0.14658(8) 0.37920(14) 0.35297(7) 0.0247(3) Uani 1 1 d . . .
O5 O 0.31633(7) 0.34631(13) 0.32600(6) 0.0213(3) Uani 1 1 d . . .
O6 O 0.25292(8) 0.26279(16) 0.39914(7) 0.0290(4) Uani 1 1 d . . .
N1 N 0.08651(12) 0.3112(3) 0.11658(9) 0.0462(7) Uani 1 1 d . . .
N2 N 0.12975(12) 0.6357(2) 0.48816(10) 0.0413(6) Uani 1 1 d . . .
N3 N 0.46720(14) 0.1731(3) 0.46587(10) 0.0503(7) Uani 1 1 d . . .
B1 B 0.5000 0.0722(3) 0.2500 0.0391(10) Uani 1 2 d SD . .
F1 F 0.4480(2) -0.0029(4) 0.2336(2) 0.0226(14) Uiso 0.341(10) 1 d PD A 1
F2 F 0.5097(2) 0.1378(5) 0.2092(2) 0.040(2) Uiso 0.341(10) 1 d PD A 1
F1A F 0.5081(4) 0.1780(6) 0.2338(3) 0.072(2) Uiso 0.329(5) 1 d PD A -2
F2A F 0.5395(5) -0.0051(8) 0.2448(5) 0.105(4) Uiso 0.329(5) 1 d PD A -2
F3A F 0.4944(3) 0.0903(6) 0.3053(2) 0.0539(17) Uiso 0.329(5) 1 d PD A -2
F4A F 0.4354(3) 0.0365(6) 0.2250(2) 0.0453(15) Uiso 0.329(5) 1 d PD A -2
C1 C 0.15146(12) 0.1172(2) 0.21829(10) 0.0298(5) Uani 1 1 d . . .
H1A H 0.1598 0.0581 0.2459 0.045 Uiso 1 1 calc R . .
H1B H 0.1770 0.1019 0.1921 0.045 Uiso 1 1 calc R . .
H1C H 0.1059 0.1170 0.2004 0.045 Uiso 1 1 calc R . .
C2 C 0.16927(10) 0.23124(19) 0.24335(8) 0.0205(4) Uani 1 1 d . . .
C3 C 0.15221(10) 0.3321(2) 0.21300(8) 0.0219(4) Uani 1 1 d . . .
C4 C 0.17239(10) 0.4427(2) 0.23087(9) 0.0234(4) Uani 1 1 d . . .
C5 C 0.15561(14) 0.5437(2) 0.19442(12) 0.0385(6) Uani 1 1 d . . .
H5A H 0.1113 0.5664 0.1926 0.058 Uiso 1 1 calc R . .
H5B H 0.1603 0.5233 0.1586 0.058 Uiso 1 1 calc R . .
H5C H 0.1843 0.6072 0.2082 0.058 Uiso 1 1 calc R . .
C6 C 0.11528(12) 0.3198(2) 0.15978(9) 0.0303(5) Uani 1 1 d . . .
C7 C 0.27103(14) 0.6459(2) 0.44302(12) 0.0380(6) Uani 1 1 d . . .
H7A H 0.3137 0.6502 0.4356 0.057 Uiso 1 1 calc R . .
H7B H 0.2752 0.6337 0.4813 0.057 Uiso 1 1 calc R . .
H7C H 0.2480 0.7174 0.4322 0.057 Uiso 1 1 calc R . .
C8 C 0.23475(11) 0.5490(2) 0.41243(9) 0.0248(4) Uani 1 1 d . . .
C9 C 0.17248(12) 0.5240(2) 0.41807(9) 0.0254(4) Uani 1 1 d . . .
C10 C 0.13025(11) 0.4433(2) 0.38698(10) 0.0256(5) Uani 1 1 d . . .
C11 C 0.06341(13) 0.4323(3) 0.39300(13) 0.0422(7) Uani 1 1 d . . .
H11A H 0.0366 0.4904 0.3712 0.063 Uiso 1 1 calc R . .
H11B H 0.0626 0.4429 0.4306 0.063 Uiso 1 1 calc R . .
H11C H 0.0470 0.3563 0.3812 0.063 Uiso 1 1 calc R . .
C12 C 0.14893(13) 0.5874(2) 0.45656(10) 0.0312(5) Uani 1 1 d . . .
C13 C 0.30969(17) 0.1562(3) 0.47200(13) 0.0585(10) Uani 1 1 d . . .
H13A H 0.3368 0.1935 0.5032 0.088 Uiso 1 1 calc R . .
H13B H 0.3274 0.0809 0.4671 0.088 Uiso 1 1 calc R . .
H13C H 0.2663 0.1473 0.4774 0.088 Uiso 1 1 calc R . .
C14 C 0.30753(13) 0.2278(2) 0.42320(9) 0.0303(5) Uani 1 1 d . . .
C15 C 0.36368(11) 0.2489(2) 0.40559(9) 0.0245(4) Uani 1 1 d . . .
C16 C 0.36579(11) 0.30801(18) 0.35790(9) 0.0218(4) Uani 1 1 d . . .
C17 C 0.42737(13) 0.3259(3) 0.34242(13) 0.0378(6) Uani 1 1 d . . .
H17A H 0.4197 0.3689 0.3089 0.057 Uiso 1 1 calc R . .
H17B H 0.4464 0.2519 0.3376 0.057 Uiso 1 1 calc R . .
H17C H 0.4566 0.3689 0.3705 0.057 Uiso 1 1 calc R . .
C18 C 0.42182(13) 0.2091(2) 0.43840(11) 0.0348(6) Uani 1 1 d . . .
C20 C 0.35984(17) 0.2697(3) 0.17903(14) 0.0492(8) Uani 1 1 d U . .
H20 H 0.3720 0.2115 0.2051 0.059 Uiso 1 1 calc R . .
C21 C 0.31266(18) 0.3446(5) 0.18304(17) 0.0795(14) Uani 1 1 d U . .
H21 H 0.2920 0.3383 0.2117 0.095 Uiso 1 1 calc R . .
C22 C 0.2953(2) 0.4276(5) 0.14637(19) 0.105(2) Uani 1 1 d U . .
H22 H 0.2627 0.4802 0.1495 0.126 Uiso 1 1 calc R . .
C23 C 0.3253(3) 0.4367(4) 0.10348(17) 0.0872(16) Uani 1 1 d U . .
H23 H 0.3128 0.4949 0.0775 0.105 Uiso 1 1 calc R . .
C24 C 0.37217(19) 0.3616(3) 0.09941(13) 0.0533(8) Uani 1 1 d U . .
H24 H 0.3926 0.3667 0.0705 0.064 Uiso 1 1 calc R . .
C25 C 0.38982(14) 0.2778(2) 0.13772(13) 0.0402(6) Uani 1 1 d U . .
H25 H 0.4229 0.2256 0.1354 0.048 Uiso 1 1 calc R . .
C26 C 0.5000 0.4863(5) 0.2500 0.0233(14) Uiso 0.539(8) 2 d SPD . 1
H26 H 0.5000 0.4052 0.2500 0.028 Uiso 0.539(8) 2 calc SPR . 1
C27 C 0.4641(2) 0.5464(4) 0.2073(2) 0.0279(12) Uiso 0.539(8) 1 d PD . 1
H27 H 0.4399 0.5062 0.1773 0.034 Uiso 0.539(8) 1 calc PR . 1
C28 C 0.4631(3) 0.6638(5) 0.2075(2) 0.0340(13) Uiso 0.539(8) 1 d PD . 1
H28 H 0.4370 0.7043 0.1784 0.041 Uiso 0.539(8) 1 calc PR . 1
C29 C 0.5000 0.7219(7) 0.2500 0.0419(19) Uiso 0.539(8) 2 d SPD . 1
H29 H 0.5000 0.8029 0.2500 0.050 Uiso 0.539(8) 2 calc SPR . 1
C30 C 0.4785(3) 0.7210(5) 0.2257(2) 0.0276(14) Uiso 0.461(8) 1 d PD . 2
H30 H 0.4637 0.7916 0.2093 0.033 Uiso 0.461(8) 1 calc PR . 2
C31 C 0.4564(3) 0.6206(6) 0.2005(3) 0.0355(17) Uiso 0.461(8) 1 d PD . 2
H31 H 0.4270 0.6215 0.1667 0.043 Uiso 0.461(8) 1 calc PR . 2
C32 C 0.4778(3) 0.5167(6) 0.2255(2) 0.0391(17) Uiso 0.461(8) 1 d PD . 2
H32 H 0.4621 0.4466 0.2090 0.047 Uiso 0.461(8) 1 calc PR . 2
B2 B -0.0024(7) 0.0243(12) 0.0086(7) 0.062(5) Uiso 0.25 1 d PDU . 1
F3 F -0.0195(6) -0.0915(8) 0.0219(5) 0.076(3) Uiso 0.25 1 d PD . 1
F4 F -0.0511(7) 0.0274(13) -0.0408(5) 0.099(4) Uiso 0.25 1 d PD . 1
F5 F 0.0615(5) 0.0748(11) 0.0227(5) 0.069(3) Uiso 0.25 1 d PD . 1
F6 F -0.0396(6) 0.0954(11) 0.0354(5) 0.114(4) Uiso 0.25 1 d PD B 1
B3 B 0.0729(7) 0.0253(15) 0.0359(6) 0.054(4) Uiso 0.25 1 d PDU C 2
F7 F 0.0427(5) 0.1066(7) 0.0015(4) 0.0494(19) Uiso 0.25 1 d PD C 2
F8 F 0.1001(4) 0.0751(7) 0.0859(4) 0.065(2) Uiso 0.25 1 d PD C 2
F9 F 0.1189(4) -0.0292(7) 0.0154(4) 0.064(2) Uiso 0.25 1 d PD C 2
F10 F 0.0283(4) -0.0451(7) 0.0489(3) 0.0451(19) Uiso 0.25 1 d PD C 2
C19 C 0.1019(3) -0.1384(6) -0.0559(3) 0.0501(16) Uiso 0.50 1 d P D 3
H19A H 0.0735 -0.1939 -0.0449 0.075 Uiso 0.50 1 calc PR D 3
H19B H 0.1256 -0.1755 -0.0795 0.075 Uiso 0.50 1 calc PR D 3
H19C H 0.0765 -0.0755 -0.0750 0.075 Uiso 0.50 1 calc PR D 3
O7 O 0.1449(2) -0.0960(4) -0.01106(18) 0.0482(10) Uiso 0.50 1 d P D 3
H7 H 0.1250 -0.0580 0.0075 0.072 Uiso 0.50 1 calc PR D 3

loop_
_atom_site_aniso_label
_atom_site_aniso_U_11
_atom_site_aniso_U_22
_atom_site_aniso_U_33
_atom_site_aniso_U_23
_atom_site_aniso_U_13
_atom_site_aniso_U_12
Ag1 0.02462(11) 0.07875(19) 0.01349(8) 0.00462(8) -0.00074(7) -0.00357(9)
Cr1 0.01579(15) 0.02238(16) 0.01334(14) 0.00120(12) -0.00025(11) -0.00143(12)
O1 0.0224(8) 0.0213(7) 0.0163(7) 0.0025(6) -0.0022(6) -0.0005(6)
O2 0.0236(8) 0.0225(7) 0.0233(8) 0.0057(6) 0.0026(6) 0.0019(6)
O3 0.0202(8) 0.0352(9) 0.0253(8) -0.0099(7) 0.0064(6) -0.0087(7)
O4 0.0174(7) 0.0301(8) 0.0246(8) -0.0015(6) 0.0009(6) -0.0035(6)
O5 0.0185(7) 0.0239(7) 0.0205(7) 0.0015(6) 0.0026(6) -0.0002(6)
O6 0.0223(8) 0.0440(10) 0.0171(7) 0.0100(7) -0.0029(6) -0.0019(7)
N1 0.0283(12) 0.091(2) 0.0172(10) 0.0032(11) 0.0010(9) -0.0006(13)
N2 0.0431(14) 0.0486(14) 0.0382(13) -0.0052(11) 0.0214(11) -0.0027(11)
N3 0.0361(13) 0.0777(18) 0.0287(12) -0.0032(12) -0.0097(10) 0.0145(14)
B1 0.037(2) 0.0270(19) 0.052(3) 0.000 0.009(2) 0.000
C1 0.0260(12) 0.0333(12) 0.0288(12) -0.0099(10) 0.0038(10) -0.0011(10)
C2 0.0159(9) 0.0285(10) 0.0164(9) -0.0022(8) 0.0026(7) 0.0002(8)
C3 0.0157(9) 0.0363(11) 0.0128(8) 0.0037(8) 0.0013(7) 0.0011(8)
C4 0.0158(9) 0.0330(11) 0.0214(10) 0.0115(9) 0.0040(8) 0.0061(8)
C5 0.0319(13) 0.0431(14) 0.0388(14) 0.0267(12) 0.0049(11) 0.0078(11)
C6 0.0192(11) 0.0551(15) 0.0165(10) 0.0058(10) 0.0037(8) 0.0017(10)
C7 0.0330(14) 0.0438(15) 0.0392(15) -0.0203(12) 0.0128(12) -0.0145(12)
C8 0.0232(11) 0.0303(11) 0.0207(10) -0.0019(9) 0.0049(8) -0.0040(9)
C9 0.0252(11) 0.0294(11) 0.0236(10) -0.0023(9) 0.0098(9) -0.0037(9)
C10 0.0199(10) 0.0311(11) 0.0265(11) 0.0029(9) 0.0066(9) -0.0014(9)
C11 0.0258(13) 0.0531(17) 0.0510(18) -0.0122(14) 0.0155(13) -0.0120(12)
C12 0.0316(13) 0.0356(13) 0.0298(12) -0.0014(10) 0.0140(10) -0.0056(10)
C13 0.0412(18) 0.092(3) 0.0346(16) 0.0381(17) -0.0064(13) -0.0024(18)
C14 0.0312(13) 0.0376(13) 0.0168(10) 0.0045(9) -0.0050(9) -0.0013(10)
C15 0.0197(10) 0.0283(11) 0.0201(10) -0.0046(8) -0.0061(8) 0.0037(9)
C16 0.0187(10) 0.0212(9) 0.0235(10) -0.0059(8) 0.0009(8) -0.0037(8)
C17 0.0190(11) 0.0460(15) 0.0484(17) -0.0006(13) 0.0078(11) -0.0041(11)
C18 0.0293(13) 0.0439(14) 0.0248(12) -0.0072(10) -0.0070(10) 0.0064(11)
C20 0.0422(18) 0.0581(19) 0.0459(18) -0.0061(15) 0.0073(14) -0.0132(15)
C21 0.0381(19) 0.153(4) 0.049(2) -0.034(2) 0.0144(17) 0.006(2)
C22 0.082(3) 0.161(5) 0.060(3) -0.035(3) -0.006(2) 0.082(4)
C23 0.121(4) 0.078(3) 0.048(2) 0.0002(19) -0.012(2) 0.058(3)
C24 0.070(2) 0.059(2) 0.0317(15) -0.0103(14) 0.0125(16) 0.0042(17)
C25 0.0317(14) 0.0404(15) 0.0470(17) -0.0095(12) 0.0065(13) 0.0001(12)

loop_
_atom_type_symbol
_atom_type_description
_atom_type_scat_dispersion_real
_atom_type_scat_dispersion_imag
_atom_type_scat_source
C C 0.0033 0.0016 'International Tables Vol C Tables 4.2.6.8 and 6.1.1.4'
H H 0.0000 0.0000 'International Tables Vol C Tables 4.2.6.8 and 6.1.1.4'
B B 0.0013 0.0007 'International Tables Vol C Tables 4.2.6.8 and 6.1.1.4'
N N 0.0061 0.0033 'International Tables Vol C Tables 4.2.6.8 and 6.1.1.4'
O O 0.0106 0.0060 'International Tables Vol C Tables 4.2.6.8 and 6.1.1.4'
F F 0.0171 0.0103 'International Tables Vol C Tables 4.2.6.8 and 6.1.1.4'
Cr Cr 0.3209 0.6236 'International Tables Vol C Tables 4.2.6.8 and 6.1.1.4'
Ag Ag -0.8971 1.1015 'International Tables Vol C Tables 4.2.6.8 and 6.1.1.4'

loop_
_geom_angle_atom_site_label_1
_geom_angle_atom_site_label_2
_geom_angle_atom_site_label_3
_geom_angle
_geom_angle_site_symmetry_1
_geom_angle_site_symmetry_3
_geom_angle_publ_flag
N1 Ag1 N3 141.42(11) . 8_455 ?
N1 Ag1 N2 112.51(10) . 6_565 ?
N3 Ag1 N2 100.04(10) 8_455 6_565 ?
N1 Ag1 F7 109.7(3) . . ?
N3 Ag1 F7 83.0(3) 8_455 . ?
N2 Ag1 F7 100.3(2) 6_565 . ?
O2 Cr1 O6 178.60(8) . . ?
O2 Cr1 O4 90.99(7) . . ?
O6 Cr1 O4 87.70(7) . . ?
O2 Cr1 O3 88.87(7) . . ?
O6 Cr1 O3 90.68(8) . . ?
O4 Cr1 O3 90.67(7) . . ?
O2 Cr1 O5 91.30(7) . . ?
O6 Cr1 O5 90.00(7) . . ?
O4 Cr1 O5 177.01(7) . . ?
O3 Cr1 O5 87.45(7) . . ?
O2 Cr1 O1 89.83(6) . . ?
O6 Cr1 O1 90.67(7) . . ?
O4 Cr1 O1 91.43(7) . . ?
O3 Cr1 O1 177.55(7) . . ?
O5 Cr1 O1 90.51(7) . . ?
C2 O1 Cr1 128.92(14) . . ?
C4 O2 Cr1 128.71(15) . . ?
C8 O3 Cr1 128.76(15) . . ?
C10 O4 Cr1 128.47(15) . . ?
C16 O5 Cr1 128.28(15) . . ?
C14 O6 Cr1 128.66(17) . . ?
C6 N1 Ag1 166.2(2) . . ?
C12 N2 Ag1 155.8(2) . 6_566 ?
C18 N3 Ag1 150.5(3) . 8_556 ?
F2 B1 F2 110.9(6) 2_655 . ?
F2 B1 F1 109.4(3) 2_655 . ?
F2 B1 F1 112.1(3) . . ?
F2 B1 F1 112.1(3) 2_655 2_655 ?
F2 B1 F1 109.4(3) . 2_655 ?
F1 B1 F1 102.6(5) . 2_655 ?
F2A B1 F1A 119.4(5) . . ?
F2A B1 F4A 110.0(6) . . ?
F1A B1 F4A 108.2(4) . . ?
F2A B1 F3A 114.4(6) . . ?
F4A B1 F3A 100.7(3) . . ?
F1A B1 F3A 102.4(5) . . ?
C2 C1 H1A 109.5 . . ?
C2 C1 H1B 109.5 . . ?
H1A C1 H1B 109.5 . . ?
C2 C1 H1C 109.5 . . ?
H1A C1 H1C 109.5 . . ?
H1B C1 H1C 109.5 . . ?
O1 C2 C3 122.8(2) . . ?
O1 C2 C1 117.1(2) . . ?
C3 C2 C1 120.0(2) . . ?
C4 C3 C2 124.52(19) . . ?
C4 C3 C6 117.9(2) . . ?
C2 C3 C6 117.5(2) . . ?
O2 C4 C3 123.66(19) . . ?
O2 C4 C5 115.6(2) . . ?
C3 C4 C5 120.7(2) . . ?
C4 C5 H5A 109.5 . . ?
C4 C5 H5B 109.5 . . ?
H5A C5 H5B 109.5 . . ?
C4 C5 H5C 109.5 . . ?
H5A C5 H5C 109.5 . . ?
H5B C5 H5C 109.5 . . ?
N1 C6 C3 178.6(3) . . ?
C8 C7 H7A 109.5 . . ?
C8 C7 H7B 109.5 . . ?
H7A C7 H7B 109.5 . . ?
C8 C7 H7C 109.5 . . ?
H7A C7 H7C 109.5 . . ?
H7B C7 H7C 109.5 . . ?
O3 C8 C9 123.0(2) . . ?
O3 C8 C7 117.3(2) . . ?
C9 C8 C7 119.6(2) . . ?
C8 C9 C10 125.2(2) . . ?
C8 C9 C12 117.6(2) . . ?
C10 C9 C12 117.1(2) . . ?
O4 C10 C9 122.8(2) . . ?
O4 C10 C11 116.9(2) . . ?
C9 C10 C11 120.3(2) . . ?
C10 C11 H11A 109.5 . . ?
C10 C11 H11B 109.5 . . ?
H11A C11 H11B 109.5 . . ?
C10 C11 H11C 109.5 . . ?
H11A C11 H11C 109.5 . . ?
H11B C11 H11C 109.5 . . ?
N2 C12 C9 178.1(3) . . ?
C14 C13 H13A 109.5 . . ?
C14 C13 H13B 109.5 . . ?
H13A C13 H13B 109.5 . . ?
C14 C13 H13C 109.5 . . ?
H13A C13 H13C 109.5 . . ?
H13B C13 H13C 109.5 . . ?
O6 C14 C15 123.7(2) . . ?
O6 C14 C13 115.9(3) . . ?
C15 C14 C13 120.4(2) . . ?
C14 C15 C18 117.0(2) . . ?
C14 C15 C16 124.6(2) . . ?
C18 C15 C16 118.4(2) . . ?
O5 C16 C15 122.9(2) . . ?
O5 C16 C17 116.3(2) . . ?
C15 C16 C17 120.8(2) . . ?
C16 C17 H17A 109.5 . . ?
C16 C17 H17B 109.5 . . ?
H17A C17 H17B 109.5 . . ?
C16 C17 H17C 109.5 . . ?
H17A C17 H17C 109.5 . . ?
H17B C17 H17C 109.5 . . ?
N3 C18 C15 176.8(4) . . ?
C21 C20 C25 120.5(4) . . ?
C21 C20 H20 119.8 . . ?
C25 C20 H20 119.8 . . ?
C22 C21 C20 120.1(4) . . ?
C22 C21 H21 120.0 . . ?
C20 C21 H21 120.0 . . ?
C21 C22 C23 120.2(4) . . ?
C21 C22 H22 119.9 . . ?
C23 C22 H22 119.9 . . ?
C24 C23 C22 119.7(4) . . ?
C24 C23 H23 120.2 . . ?
C22 C23 H23 120.2 . . ?
C23 C24 C25 119.3(4) . . ?
C23 C24 H24 120.3 . . ?
C25 C24 H24 120.3 . . ?
C20 C25 C24 120.2(3) . . ?
C20 C25 H25 119.9 . . ?
C24 C25 H25 119.9 . . ?
C27 C26 C27 118.6(6) 2_655 . ?
C27 C26 H26 120.7 2_655 . ?
C27 C26 H26 120.7 . . ?
C28 C27 C26 121.0(5) . . ?
C28 C27 H27 119.5 . . ?
C26 C27 H27 119.5 . . ?
C29 C28 C27 119.4(6) . . ?
C29 C28 H28 120.3 . . ?
C27 C28 H28 120.3 . . ?
C28 C29 C28 120.6(8) . 2_655 ?
C28 C29 H29 119.7 . . ?
C28 C29 H29 119.7 2_655 . ?
C30 C30 C31 121.1(3) 2_655 . ?
C30 C30 H30 119.5 2_655 . ?
C31 C30 H30 119.5 . . ?
C30 C31 C32 119.1(6) . . ?
C30 C31 H31 120.4 . . ?
C32 C31 H31 120.4 . . ?
C32 C32 C31 119.8(4) 2_655 . ?
C32 C32 H32 120.1 2_655 . ?
C31 C32 H32 120.1 . . ?
F6 B2 F4 92.2(12) . . ?
F6 B2 F5 104.0(11) . . ?
F4 B2 F5 130.9(14) . . ?
F6 B2 F3 103.1(12) . . ?
F4 B2 F3 93.4(10) . . ?
F5 B2 F3 126.0(12) . . ?
F7 B3 F10 109.2(11) . . ?
F7 B3 F9 110.5(11) . . ?
F10 B3 F9 114.8(13) . . ?
F7 B3 F8 109.8(13) . . ?
F10 B3 F8 101.1(11) . . ?
F9 B3 F8 111.0(11) . . ?
B3 F7 Ag1 118.0(10) . . ?
C19 O7 H7 109.5 . . ?

loop_
_geom_bond_atom_site_label_1
_geom_bond_atom_site_label_2
_geom_bond_distance
_geom_bond_site_symmetry_2
_geom_bond_publ_flag
Ag1 N1 2.165(2) . ?
Ag1 N3 2.209(2) 8_455 ?
Ag1 N2 2.274(2) 6_565 ?
Ag1 F7 2.428(8) . ?
Cr1 O2 1.9400(15) . ?
Cr1 O6 1.9407(16) . ?
Cr1 O4 1.9424(17) . ?
Cr1 O3 1.9424(16) . ?
Cr1 O5 1.9494(16) . ?
Cr1 O1 1.9511(15) . ?
O1 C2 1.262(3) . ?
O2 C4 1.256(3) . ?
O3 C8 1.259(3) . ?
O4 C10 1.265(3) . ?
O5 C16 1.265(3) . ?
O6 C14 1.261(3) . ?
N1 C6 1.145(3) . ?
N2 C12 1.144(3) . ?
N2 Ag1 2.274(2) 6_566 ?
N3 C18 1.144(3) . ?
N3 Ag1 2.208(2) 8_556 ?
B1 F2A 1.271(8) . ?
B1 F2A 1.271(8) 2_655 ?
B1 F1A 1.333(7) 2_655 ?
B1 F1A 1.333(7) . ?
B1 F2 1.357(5) 2_655 ?
B1 F2 1.357(5) . ?
B1 F1 1.408(5) . ?
B1 F1 1.408(5) 2_655 ?
B1 F4A 1.450(6) 2_655 ?
B1 F4A 1.450(6) . ?
B1 F3A 1.472(6) . ?
B1 F3A 1.472(6) 2_655 ?
C1 C2 1.495(3) . ?
C1 H1A 0.9800 . ?
C1 H1B 0.9800 . ?
C1 H1C 0.9800 . ?
C2 C3 1.418(3) . ?
C3 C4 1.411(3) . ?
C3 C6 1.422(3) . ?
C4 C5 1.502(3) . ?
C5 H5A 0.9800 . ?
C5 H5B 0.9800 . ?
C5 H5C 0.9800 . ?
C7 C8 1.495(3) . ?
C7 H7A 0.9800 . ?
C7 H7B 0.9800 . ?
C7 H7C 0.9800 . ?
C8 C9 1.411(3) . ?
C9 C10 1.422(3) . ?
C9 C12 1.423(3) . ?
C10 C11 1.486(4) . ?
C11 H11A 0.9800 . ?
C11 H11B 0.9800 . ?
C11 H11C 0.9800 . ?
C13 C14 1.504(4) . ?
C13 H13A 0.9800 . ?
C13 H13B 0.9800 . ?
C13 H13C 0.9800 . ?
C14 C15 1.407(4) . ?
C15 C18 1.415(3) . ?
C15 C16 1.420(3) . ?
C16 C17 1.484(3) . ?
C17 H17A 0.9800 . ?
C17 H17B 0.9800 . ?
C17 H17C 0.9800 . ?
C20 C21 1.364(6) . ?
C20 C25 1.370(5) . ?
C20 H20 0.9500 . ?
C21 C22 1.347(7) . ?
C21 H21 0.9500 . ?
C22 C23 1.407(8) . ?
C22 H22 0.9500 . ?
C23 C24 1.361(5) . ?
C23 H23 0.9500 . ?
C24 C25 1.381(5) . ?
C24 H24 0.9500 . ?
C25 H25 0.9500 . ?
C26 C27 1.381(5) 2_655 ?
C26 C27 1.381(5) . ?
C26 H26 0.9500 . ?
C27 C28 1.377(6) . ?
C27 H27 0.9500 . ?
C28 C29 1.375(6) . ?
C28 H28 0.9500 . ?
C29 C28 1.375(6) 2_655 ?
C29 H29 0.9500 . ?
C30 C30 1.371(10) 2_655 ?
C30 C31 1.375(8) . ?
C30 H30 0.9500 . ?
C31 C32 1.404(8) . ?
C31 H31 0.9500 . ?
C32 C32 1.394(11) 2_655 ?
C32 H32 0.9500 . ?
B2 F6 1.438(16) . ?
B2 F4 1.447(16) . ?
B2 F5 1.462(15) . ?
B2 F3 1.468(16) . ?
B3 F7 1.359(15) . ?
B3 F10 1.364(16) . ?
B3 F9 1.383(15) . ?
B3 F8 1.411(15) . ?
C19 O7 1.392(8) . ?
C19 H19A 0.9800 . ?
C19 H19B 0.9800 . ?
C19 H19C 0.9800 . ?
O7 H7 0.8400 . ?
